data_9004594
loop_
_publ_author_name
'Cooper, M. A.'
'Hawthorne, F. C.'

_publ_section_title
;
 Highly undersaturated anions in the crystal structure of andyrobertsite -
 calcio-andyrobertsite, a doubly acid arsenate of the form
 K(Cd,Ca)[Cu5(AsO4)4{As(OH)2O2}](H2O)2
;
_journal_name_full 'The Canadian Mineralogist'
_journal_page_first 817
_journal_page_last 830
_journal_paper_doi 10.2113/gscanmin.38.4.817
_journal_volume 38
_journal_year 2000
_chemical_formula_sum 'As5 Ca0.428 Cd0.426 Cu5 H6 K Mn0.146 O22'
_chemical_name_mineral Andyrobertsite
_space_group_IT_number 11
_symmetry_space_group_name_Hall '-P 2yb'
_symmetry_space_group_name_H-M 'P 1 21/m 1'
_cell_angle_alpha 90
_cell_angle_beta 101.686
_cell_angle_gamma 90
_cell_formula_units_Z 2
_cell_length_a 9.8102
_cell_length_b 10.0424
_cell_length_c 9.9788
_cell_volume 962.714
_database_code_amcsd 0005686
_exptl_crystal_density_diffrn 4.010
_cod_original_formula_sum 'As5 Cu5 (Ca.428 Cd.426 Mn.146) K O22 H6'
_cod_database_code 9004594

loop_
_space_group_symop_operation_xyz
x,y,z
x,1/2-y,z
-x,1/2+y,-z
-x,-y,-z

loop_
_atom_site_aniso_label
_atom_site_aniso_U_11
_atom_site_aniso_U_22
_atom_site_aniso_U_33
_atom_site_aniso_U_12
_atom_site_aniso_U_13
_atom_site_aniso_U_23
As1 0.00800 0.00630 0.00640 -0.00100 0.00200 -0.00100
As2 0.01000 0.00680 0.00680 -0.00090 0.00320 0.00050
As3 0.00690 0.02440 0.01920 0.00000 0.00390 0.00000
Cu1 0.01140 0.01180 0.00650 -0.00290 0.00320 -0.00070
Cu2 0.01270 0.00540 0.01440 0.00000 0.00710 0.00000
Cu3 0.01130 0.00600 0.01110 0.00000 -0.00070 0.00000
Cu4 0.01240 0.00670 0.00750 0.00000 0.00330 0.00000
Ca 0.01020 0.01110 0.01340 0.00000 0.00390 0.00000
Cd 0.01020 0.01110 0.01340 0.00000 0.00390 0.00000
Mn 0.01020 0.01110 0.01340 0.00000 0.00390 0.00000
K 0.02250 0.02520 0.02370 0.00000 0.01060 0.00000
O1 0.02170 0.01560 0.00930 -0.01010 0.00550 -0.00200
O2 0.01740 0.00580 0.01350 0.00010 -0.00130 0.00200
O3 0.00960 0.01380 0.01360 -0.00100 0.00050 -0.00690
O4 0.00980 0.01130 0.01090 0.00270 0.00440 0.00220
O5 0.01530 0.00620 0.01570 -0.00130 0.00780 -0.00170
O6 0.01140 0.01070 0.00920 0.00190 0.00230 -0.00110
O7 0.01260 0.01410 0.01400 -0.00190 0.00350 0.00430
O8 0.02050 0.02300 0.00680 -0.01000 0.00470 -0.00060
O9 0.00730 0.02400 0.03000 0.00000 0.00250 0.00000
O10 0.01290 0.03820 0.01910 0.00000 0.00350 0.00000
O-h 0.02520 0.06270 0.04380 -0.02520 0.01820 -0.02770
OW 0.01610 0.01580 0.02750 0.00150 0.00180 -0.00030

loop_
_atom_site_label
_atom_site_fract_x
_atom_site_fract_y
_atom_site_fract_z
_atom_site_occupancy
_atom_site_U_iso_or_equiv
_atom_site_type_symbol
_atom_site_attached_hydrogens
As1 0.18027 0.04168 0.07665 1.00000 0.00680 As 0
As2 0.18285 0.04072 0.48913 1.00000 0.00770 As 0
As3 0.63179 0.25000 0.19752 1.00000 0.01660 As 0
Cu1 0.92130 0.02668 0.23738 1.00000 0.00970 Cu 0
Cu2 0.92830 0.25000 0.47111 1.00000 0.01020 Cu 0
Cu3 0.92803 0.25000 0.01065 1.00000 0.00990 Cu 0
Cu4 0.33062 0.25000 0.31118 1.00000 0.00870 Cu 0
Ca 0.71729 0.25000 0.69496 0.42800 0.01140 Ca 0
Cd 0.71729 0.25000 0.69496 0.42600 0.01140 Cd 0
Mn 0.71729 0.25000 0.69496 0.14600 0.01140 Mn 0
K 0.35620 0.25000 0.82810 1.00000 0.02300 K 0
O1 0.17560 0.07790 0.91340 1.00000 0.01520 O 0
O2 0.82120 0.12280 0.88470 1.00000 0.01280 O 0
O3 0.32420 0.10820 0.17240 1.00000 0.01260 O 0
O4 0.03580 0.11070 0.12040 1.00000 0.01030 O 0
O5 0.82970 0.12070 0.56180 1.00000 0.01180 O 0
O6 0.03420 0.11200 0.40080 1.00000 0.01040 O 0
O7 0.32320 0.11010 0.44710 1.00000 0.01340 O 0
O8 0.19340 0.06300 0.65620 1.00000 0.01650 O 0
O9 0.80500 0.25000 0.21780 1.00000 0.02060 O 0
O10 0.56530 0.25000 0.33630 1.00000 0.02340 O 0
O-h 0.57330 0.11540 0.09360 1.00000 0.04230 O 0
OW 0.53260 0.10780 0.67440 1.00000 0.02020 O 0
H1 0.46500 0.11100 0.58700 1.00000 0.02000 H 0
H2 0.59400 0.03400 0.66200 1.00000 0.02000 H 0
H3 0.47900 0.09700 0.10600 1.00000 0.02000 H 0

loop_
_cod_changelog_entry_id
_cod_changelog_entry_author
_cod_changelog_entry_date
_cod_changelog_entry_text
1
;cod-tools version 3.8.0
Id: cif_guess_AMCSD_atom_types 9574 2023-05-10 09:00:05Z saulius
;
2023-05-10T18:49:17+03:00
;Derived atom types and hydrogen counts
from atom names that follow the AMCSD naming convention
(Wat == water, O-H == hydroxyl).
;
2
;cod-tools version 3.10.1
Id: cif_fix_AMCSD_aniso_labels 10200 2024-08-01 14:09:44Z saulius
;
2024-08-02T12:20:38+03:00
;Changed the following '_atom_site_aniso_label' values:
'Oh' -> 'O-h'
;

loop_
_cod_related_entry_id
_cod_related_entry_database
_cod_related_entry_code
1 AMCSD 0005686
